data_4114963
loop_
_publ_author_name
'Christopher J. Woods'
'Salvatore Camiolo'
'Mark E. Light'
'Simon J. Coles'
'Michael B. Hursthouse'
'Michael A. King'
'Philip A. Gale'
'Jonathan W. Essex'

_publ_section_title
;
 Fluoride-Selective Binding in a New Deep Cavity Calix[4]pyrrole:
 Experiment and Theory
;
_journal_name_full 'Journal of the American Chemical Society'
_journal_page_first 8644
_journal_page_last 8652
_journal_paper_doi 10.1021/ja025572t
_journal_volume 124
_journal_year 2002
_chemical_formula_sum 'C72 H88 F N5 O8'
_chemical_formula_weight 1170.47
_chemical_name_systematic
; 
 ? 
;
_space_group_IT_number 130
_symmetry_cell_setting tetragonal
_symmetry_space_group_name_Hall '-P 4a 2ac'
_symmetry_space_group_name_H-M 'P 4/n c c :2'
_atom_sites_solution_hydrogens geom
_atom_sites_solution_primary direct
_atom_sites_solution_secondary difmap
_audit_creation_method SHELXL-97
_cell_angle_alpha 90.00
_cell_angle_beta 90.00
_cell_angle_gamma 90.00
_cell_formula_units_Z 4
_cell_length_a 17.2489(5)
_cell_length_b 17.2489(5)
_cell_length_c 24.0303(8)
_cell_measurement_temperature 150(2)
_cell_volume 7149.6(4)
_computing_structure_refinement 'SHELXL-97 (Sheldrick, 1997)'
_computing_structure_solution 'SHELXS-97 (Sheldrick, 1990)'
_diffrn_ambient_temperature 150(2)
_diffrn_measured_fraction_theta_full 0.991
_diffrn_measured_fraction_theta_max 0.991
_diffrn_radiation_monochromator graphite
_diffrn_radiation_source 'fine-focus sealed tube'
_diffrn_radiation_type MoK\a
_diffrn_radiation_wavelength 0.71073
_diffrn_reflns_av_R_equivalents 0.1027
_diffrn_reflns_av_sigmaI/netI 0.0400
_diffrn_reflns_limit_h_max 17
_diffrn_reflns_limit_h_min -17
_diffrn_reflns_limit_k_max 17
_diffrn_reflns_limit_k_min -17
_diffrn_reflns_limit_l_max 24
_diffrn_reflns_limit_l_min -24
_diffrn_reflns_number 27239
_diffrn_reflns_theta_full 20.92
_diffrn_reflns_theta_max 20.92
_diffrn_reflns_theta_min 3.14
_exptl_absorpt_coefficient_mu 0.072
_exptl_absorpt_correction_T_max 0.9986
_exptl_absorpt_correction_T_min 0.9899
_exptl_crystal_density_diffrn 1.087
_exptl_crystal_F_000 2512
_exptl_crystal_size_max 0.14
_exptl_crystal_size_mid 0.03
_exptl_crystal_size_min 0.02
_refine_diff_density_max 0.664
_refine_diff_density_min -0.351
_refine_diff_density_rms 0.064
_refine_ls_extinction_coef 0.004(2)
_refine_ls_extinction_expression Fc^*^=kFc[1+0.001xFc^2^\l^3^/sin(2\q)]^-1/4^
_refine_ls_extinction_method SHELXL
_refine_ls_goodness_of_fit_ref 1.503
_refine_ls_hydrogen_treatment mixed
_refine_ls_matrix_type full
_refine_ls_number_parameters 217
_refine_ls_number_reflns 1895
_refine_ls_number_restraints 56
_refine_ls_restrained_S_all 1.495
_refine_ls_R_factor_all 0.1244
_refine_ls_R_factor_gt 0.1126
_refine_ls_shift/su_max 1.151
_refine_ls_shift/su_mean 0.031
_refine_ls_structure_factor_coef Fsqd
_refine_ls_weighting_details 'calc w=1/[\s^2^(Fo^2^)+(0.2000P)^2^+0.0000P] where P=(Fo^2^+2Fc^2^)/3'
_refine_ls_weighting_scheme calc
_refine_ls_wR_factor_gt 0.3421
_refine_ls_wR_factor_ref 0.3517
_reflns_number_gt 1707
_reflns_number_total 1895
_reflns_threshold_expression >2sigma(I)
_cod_data_source_file ja025572t_s1_1.cif
_cod_data_source_block s92
_cod_original_sg_symbol_H-M 'P 4/n c c'
_cod_database_code 4114963

loop_
_symmetry_equiv_pos_as_xyz
'x, y, z'
'-x+1/2, -y+1/2, z'
'-y+1/2, x, z'
'y, -x+1/2, z'
'-x, y+1/2, -z+1/2'
'x+1/2, -y, -z+1/2'
'y+1/2, x+1/2, -z+1/2'
'-y, -x, -z+1/2'
'-x, -y, -z'
'x-1/2, y-1/2, -z'
'y-1/2, -x, -z'
'-y, x-1/2, -z'
'x, -y-1/2, z-1/2'
'-x-1/2, y, z-1/2'
'-y-1/2, -x-1/2, z-1/2'
'y, x, z-1/2'

loop_
_atom_site_label
_atom_site_type_symbol
_atom_site_fract_x
_atom_site_fract_y
_atom_site_fract_z
_atom_site_U_iso_or_equiv
_atom_site_adp_type
_atom_site_occupancy
_atom_site_symmetry_multiplicity
_atom_site_calc_flag
_atom_site_refinement_flags
_atom_site_disorder_assembly
_atom_site_disorder_group
F1 F 0.2500 0.2500 0.1144(2) 0.0394(18) Uani 1 4 d S . .
O1 O 0.9997(3) 0.1330(3) 0.44621(18) 0.0556(15) Uani 1 1 d . . .
N1 N 1.1244(3) 0.2948(3) 0.6758(2) 0.0444(16) Uani 1 1 d . . .
H1 H 1.1615 0.2816 0.6525 0.053 Uiso 1 1 calc R . .
O2 O 0.8751(3) 0.1048(3) 0.4591(2) 0.0754(18) Uani 1 1 d . . .
C3 C 1.0635(3) 0.1613(4) 0.6791(2) 0.0458(18) Uani 1 1 d . . .
C7 C 1.0495(3) 0.1552(4) 0.6148(3) 0.0459(18) Uani 1 1 d . . .
C8 C 1.0051(3) 0.2112(4) 0.5879(3) 0.0490(18) Uani 1 1 d . . .
H8 H 0.9874 0.2552 0.6080 0.059 Uiso 1 1 calc R . .
C2 C 1.0693(4) 0.2447(4) 0.6973(3) 0.0468(18) Uani 1 1 d . . .
C11 C 1.0571(4) 0.0845(4) 0.5291(3) 0.0494(19) Uani 1 1 d . . .
H11 H 1.0748 0.0408 0.5086 0.059 Uiso 1 1 calc R . .
C4 C 1.1326(4) 0.1125(3) 0.6961(2) 0.0423(17) Uani 1 1 d . . .
C9 C 0.9867(4) 0.2032(4) 0.5326(3) 0.0527(19) Uani 1 1 d . . .
H9 H 0.9559 0.2413 0.5146 0.063 Uiso 1 1 calc R . .
C12 C 1.0754(4) 0.0928(4) 0.5850(3) 0.0513(19) Uani 1 1 d . . .
H12 H 1.1063 0.0546 0.6029 0.062 Uiso 1 1 calc R . .
C10 C 1.0126(4) 0.1408(4) 0.5036(3) 0.0512(19) Uani 1 1 d . . .
C1 C 1.0241(4) 0.2872(4) 0.7322(3) 0.059(2) Uani 1 1 d . . .
H1A H 0.9815 0.2681 0.7532 0.071 Uiso 1 1 calc R . .
C13 C 0.9273(5) 0.1166(4) 0.4282(3) 0.058(2) Uani 1 1 d . . .
C5 C 1.1348(4) 0.0515(4) 0.7318(2) 0.054(2) Uani 1 1 d . . .
H5 H 1.0926 0.0311 0.7526 0.064 Uiso 1 1 calc R . .
C14 C 0.9243(5) 0.1141(5) 0.3664(3) 0.076(2) Uani 1 1 d . . .
H14A H 0.9756 0.1263 0.3513 0.114 Uiso 1 1 calc R . .
H14B H 0.8866 0.1523 0.3530 0.114 Uiso 1 1 calc R . .
H14C H 0.9087 0.0622 0.3543 0.114 Uiso 1 1 calc R . .
C6 C 0.9905(4) 0.1259(4) 0.7063(3) 0.061(2) Uani 1 1 d . . .
H6A H 0.9849 0.0719 0.6944 0.091 Uiso 1 1 calc R . .
H6B H 0.9447 0.1554 0.6948 0.091 Uiso 1 1 calc R . .
H6C H 0.9956 0.1280 0.7469 0.091 Uiso 1 1 calc R . .
N2A N 0.2500 0.2500 0.3583(4) 0.063(3) Uani 0.50 4 d SPD . 1
C17A C 0.1834(7) 0.2761(9) 0.3943(6) 0.073(4) Uani 0.50 1 d PDU A 1
H17A H 0.2023 0.3145 0.4218 0.087 Uiso 0.50 1 calc PR A 1
H17B H 0.1626 0.2311 0.4151 0.087 Uiso 0.50 1 calc PR A 1
C18A C 0.1179(7) 0.3127(8) 0.3590(5) 0.141(4) Uani 0.50 1 d PDU A 1
H18A H 0.1235 0.3697 0.3560 0.169 Uiso 0.50 1 calc PR A 1
H18B H 0.1150 0.2897 0.3214 0.169 Uiso 0.50 1 calc PR A 1
C19A C 0.0522(12) 0.2912(15) 0.3929(13) 0.145(11) Uani 0.50 1 d PDU A 1
H19A H 0.0695 0.2861 0.4320 0.174 Uiso 0.50 1 calc PR A 1
H19B H 0.0333 0.2398 0.3806 0.174 Uiso 0.50 1 calc PR A 1
C20A C -0.0158(6) 0.3491(6) 0.3907(5) 0.112(3) Uani 0.50 1 d PDU A 1
H20A H 0.0041 0.4011 0.3825 0.168 Uiso 0.50 1 calc PR A 1
H20B H -0.0426 0.3497 0.4267 0.168 Uiso 0.50 1 calc PR A 1
H20C H -0.0522 0.3335 0.3615 0.168 Uiso 0.50 1 calc PR A 1
N2B N 0.2500 0.2500 0.3583(4) 0.063(3) Uani 0.50 4 d SPD . 2
C17B C 0.1836(7) 0.2772(8) 0.3210(5) 0.062(4) Uani 0.50 1 d PDU B 2
H17C H 0.1627 0.2330 0.2994 0.074 Uiso 0.50 1 calc PR B 2
H17D H 0.2025 0.3168 0.2945 0.074 Uiso 0.50 1 calc PR B 2
C18B C 0.1179(7) 0.3127(8) 0.3590(5) 0.141(4) Uani 0.50 1 d PDU B 2
H18C H 0.1408 0.3652 0.3622 0.169 Uiso 0.50 1 calc PR B 2
H18D H 0.0787 0.3188 0.3293 0.169 Uiso 0.50 1 calc PR B 2
C19B C 0.0608(9) 0.3208(16) 0.4086(8) 0.105(8) Uani 0.50 1 d PDU B 2
H19C H 0.0547 0.2698 0.4269 0.126 Uiso 0.50 1 calc PR B 2
H19D H 0.0828 0.3573 0.4362 0.126 Uiso 0.50 1 calc PR B 2
C20B C -0.0158(6) 0.3491(6) 0.3907(5) 0.112(3) Uani 0.50 1 d PDU B 2
H20D H -0.0127 0.4047 0.3824 0.168 Uiso 0.50 1 calc PR B 2
H20E H -0.0536 0.3405 0.4205 0.168 Uiso 0.50 1 calc PR B 2
H20F H -0.0322 0.3210 0.3573 0.168 Uiso 0.50 1 calc PR B 2

loop_
_atom_site_aniso_label
_atom_site_aniso_U_11
_atom_site_aniso_U_22
_atom_site_aniso_U_33
_atom_site_aniso_U_23
_atom_site_aniso_U_13
_atom_site_aniso_U_12
F1 0.048(2) 0.048(2) 0.023(3) 0.000 0.000 0.000
O1 0.057(3) 0.070(3) 0.040(3) -0.004(2) -0.005(2) -0.012(2)
N1 0.052(3) 0.053(4) 0.028(3) 0.001(3) 0.012(2) 0.002(3)
O2 0.067(4) 0.092(4) 0.068(4) 0.000(3) -0.003(3) -0.019(3)
C3 0.052(4) 0.054(4) 0.031(3) 0.002(3) 0.007(3) -0.007(3)
C7 0.042(4) 0.049(4) 0.047(4) 0.006(4) 0.000(3) -0.008(3)
C8 0.046(4) 0.052(4) 0.049(4) -0.006(3) 0.008(3) -0.005(3)
C2 0.047(4) 0.057(4) 0.036(4) 0.005(3) 0.011(3) 0.006(4)
C11 0.051(4) 0.052(4) 0.045(4) -0.002(3) 0.002(3) 0.001(3)
C4 0.050(4) 0.048(4) 0.029(3) 0.012(3) 0.005(3) 0.004(3)
C9 0.059(4) 0.055(5) 0.044(4) 0.010(3) -0.005(3) 0.002(4)
C12 0.064(4) 0.053(4) 0.037(4) 0.000(3) -0.003(3) -0.002(3)
C10 0.055(4) 0.063(5) 0.035(4) 0.002(4) -0.004(3) -0.013(4)
C1 0.056(4) 0.083(6) 0.040(4) 0.006(4) 0.012(3) -0.009(4)
C13 0.074(6) 0.042(4) 0.058(5) -0.004(3) -0.021(5) -0.005(4)
C5 0.060(5) 0.070(5) 0.031(4) 0.007(3) 0.014(3) 0.000(4)
C14 0.093(6) 0.083(6) 0.051(5) 0.002(4) -0.026(4) 0.003(5)
C6 0.065(5) 0.074(5) 0.043(4) 0.004(3) 0.011(3) -0.010(4)
N2A 0.076(5) 0.076(5) 0.037(6) 0.000 0.000 0.000
C17A 0.073(4) 0.073(4) 0.073(4) 0.0001(10) -0.0001(10) 0.0003(10)
C18A 0.141(4) 0.141(4) 0.141(4) -0.0004(7) -0.0004(7) 0.0002(7)
C19A 0.145(11) 0.145(11) 0.145(11) 0.0002(11) -0.0004(11) -0.0002(11)
C20A 0.112(4) 0.112(4) 0.112(4) 0.0000(7) 0.0002(7) 0.0001(7)
N2B 0.076(5) 0.076(5) 0.037(6) 0.000 0.000 0.000
C17B 0.062(4) 0.062(4) 0.062(4) 0.0000(10) -0.0004(10) -0.0003(10)
C18B 0.141(4) 0.141(4) 0.141(4) -0.0004(7) -0.0004(7) 0.0002(7)
C19B 0.105(8) 0.105(8) 0.105(8) 0.0003(11) -0.0002(11) -0.0004(11)
C20B 0.112(4) 0.112(4) 0.112(4) 0.0000(7) 0.0002(7) 0.0001(7)

loop_
_atom_type_symbol
_atom_type_description
_atom_type_scat_dispersion_real
_atom_type_scat_dispersion_imag
_atom_type_scat_source
C C 0.0033 0.0016 'International Tables Vol C Tables 4.2.6.8 and 6.1.1.4'
H H 0.0000 0.0000 'International Tables Vol C Tables 4.2.6.8 and 6.1.1.4'
N N 0.0061 0.0033 'International Tables Vol C Tables 4.2.6.8 and 6.1.1.4'
O O 0.0106 0.0060 'International Tables Vol C Tables 4.2.6.8 and 6.1.1.4'
F F 0.0171 0.0103 'International Tables Vol C Tables 4.2.6.8 and 6.1.1.4'

loop_
_geom_angle_atom_site_label_1
_geom_angle_atom_site_label_2
_geom_angle_atom_site_label_3
_geom_angle
_geom_angle_site_symmetry_1
_geom_angle_site_symmetry_3
C13 O1 C10 118.8(5) . .
C4 N1 C2 109.7(5) 4_665 .
C2 C3 C4 113.6(5) . .
C2 C3 C6 107.9(5) . .
C4 C3 C6 107.9(5) . .
C2 C3 C7 111.2(5) . .
C4 C3 C7 110.4(5) . .
C6 C3 C7 105.4(5) . .
C12 C7 C8 119.0(6) . .
C12 C7 C3 121.2(6) . .
C8 C7 C3 119.6(6) . .
C9 C8 C7 120.4(6) . .
C1 C2 N1 106.7(6) . .
C1 C2 C3 131.1(6) . .
N1 C2 C3 122.1(5) . .
C10 C11 C12 118.9(6) . .
C5 C4 N1 108.5(5) . 3_645
C5 C4 C3 128.6(6) . .
N1 C4 C3 122.9(5) 3_645 .
C10 C9 C8 120.0(6) . .
C7 C12 C11 120.9(6) . .
C9 C10 C11 120.9(6) . .
C9 C10 O1 121.9(6) . .
C11 C10 O1 117.1(6) . .
C2 C1 C5 108.4(6) . 4_665
O2 C13 O1 122.5(7) . .
O2 C13 C14 126.5(7) . .
O1 C13 C14 111.1(8) . .
C4 C5 C1 106.7(6) . 3_645
C17A N2A C17A 70.7(6) 4 2
C17A N2A C17A 109.9(12) 4 3
C17A N2A C17A 70.7(6) 2 3
C17A N2A C17A 70.7(6) 4 .
C17A N2A C17A 109.9(12) 2 .
C17A N2A C17A 70.7(6) 3 .
N2A C17A C18A 111.3(10) . .
C19A C18A C17A 99.2(13) . .
C18A C19A C20A 114.3(15) . .

loop_
_geom_bond_atom_site_label_1
_geom_bond_atom_site_label_2
_geom_bond_distance
_geom_bond_site_symmetry_2
O1 C13 1.351(9) .
O1 C10 1.404(8) .
N1 C4 1.360(7) 4_665
N1 C2 1.386(8) .
O2 C13 1.186(9) .
C3 C2 1.506(9) .
C3 C4 1.515(8) .
C3 C6 1.545(9) .
C3 C7 1.569(9) .
C7 C12 1.366(9) .
C7 C8 1.391(9) .
C8 C9 1.374(9) .
C2 C1 1.359(9) .
C11 C10 1.380(9) .
C11 C12 1.389(9) .
C4 C5 1.359(9) .
C4 N1 1.360(7) 3_645
C9 C10 1.357(9) .
C1 C5 1.427(10) 4_665
C13 C14 1.485(11) .
C5 C1 1.427(10) 3_645
N2A C17A 1.507(13) 4
N2A C17A 1.507(13) 2
N2A C17A 1.507(13) 3
N2A C17A 1.507(13) .
C17A C18A 1.548(14) .
C18A C19A 1.444(17) .
C19A C20A 1.542(17) .

loop_
_geom_hbond_atom_site_label_D
_geom_hbond_atom_site_label_H
_geom_hbond_atom_site_label_A
_geom_hbond_distance_DH
_geom_hbond_distance_HA
_geom_hbond_distance_DA
_geom_hbond_angle_DHA
_geom_hbond_site_symmetry_A
N1 H1 F1 0.88 1.86 2.732(6) 170.0 13_666
